data_1502993
loop_
_publ_author_name
'Zeng, Xiaofei'
'Ye, Kehan'
'Lu, Min'
'Chua, Pei Juan'
'Tan, Bin'
'Zhong, Guofu'

_publ_section_title
;
 Chiral Br\/onsted acid catalyzed enantioselective addition of
 alpha-isocyanoacetamides to aldehydes.
;
_journal_issue 10
_journal_name_full 'Organic letters'
_journal_page_first 2414
_journal_page_last 2417
_journal_paper_doi 10.1021/ol1007789
_journal_volume 12
_journal_year 2010
_chemical_absolute_configuration unk
_chemical_formula_moiety 'C17 H22 N2 O3'
_chemical_formula_sum 'C17 H22 N2 O3'
_chemical_formula_weight 302.37
_chemical_name_systematic
; 
 ? 
;
_space_group_IT_number 4
_symmetry_cell_setting monoclinic
_symmetry_space_group_name_Hall 'P 2yb'
_symmetry_space_group_name_H-M 'P 1 21 1'
_atom_sites_solution_hydrogens geom
_atom_sites_solution_primary direct
_atom_sites_solution_secondary difmap
_audit_creation_method SHELXL-97
_cell_angle_alpha 90.00
_cell_angle_beta 101.950(6)
_cell_angle_gamma 90.00
_cell_formula_units_Z 2
_cell_length_a 9.2690(10)
_cell_length_b 5.8773(7)
_cell_length_c 15.1007(18)
_cell_measurement_reflns_used 5932
_cell_measurement_temperature 103(2)
_cell_measurement_theta_max 32.90
_cell_measurement_theta_min 2.25
_cell_volume 804.81(16)
_computing_cell_refinement 'Bruker SAINT'
_computing_data_collection 'Bruker APEX2'
_computing_data_reduction 'Bruker SAINT'
_computing_molecular_graphics 'Bruker SHELXTL'
_computing_publication_material 'Bruker SHELXTL'
_computing_structure_refinement 'SHELXL-97 (Sheldrick, 2008)'
_computing_structure_solution 'SHELXS-97 (Sheldrick, 2008)'
_diffrn_ambient_temperature 103(2)
_diffrn_measured_fraction_theta_full 0.992
_diffrn_measured_fraction_theta_max 0.992
_diffrn_measurement_device_type 'Bruker APEX-II CCD'
_diffrn_measurement_method '\f and \w scans'
_diffrn_radiation_monochromator graphite
_diffrn_radiation_source 'fine-focus sealed tube'
_diffrn_radiation_type MoK\a
_diffrn_radiation_wavelength 0.71073
_diffrn_reflns_av_R_equivalents 0.0300
_diffrn_reflns_av_sigmaI/netI 0.0306
_diffrn_reflns_limit_h_max 14
_diffrn_reflns_limit_h_min -14
_diffrn_reflns_limit_k_max 6
_diffrn_reflns_limit_k_min -9
_diffrn_reflns_limit_l_max 23
_diffrn_reflns_limit_l_min -23
_diffrn_reflns_number 14684
_diffrn_reflns_theta_full 34.30
_diffrn_reflns_theta_max 34.30
_diffrn_reflns_theta_min 2.76
_exptl_absorpt_coefficient_mu 0.086
_exptl_absorpt_correction_T_max 0.9949
_exptl_absorpt_correction_T_min 0.9664
_exptl_absorpt_correction_type multi-scan
_exptl_absorpt_process_details sadabs
_exptl_crystal_colour colourless
_exptl_crystal_density_diffrn 1.248
_exptl_crystal_density_method 'not measured'
_exptl_crystal_description needle
_exptl_crystal_F_000 324
_exptl_crystal_size_max 0.40
_exptl_crystal_size_mid 0.10
_exptl_crystal_size_min 0.06
_refine_diff_density_max 0.445
_refine_diff_density_min -0.354
_refine_diff_density_rms 0.057
_refine_ls_extinction_method none
_refine_ls_goodness_of_fit_ref 1.091
_refine_ls_hydrogen_treatment constr
_refine_ls_matrix_type full
_refine_ls_number_parameters 240
_refine_ls_number_reflns 3606
_refine_ls_number_restraints 7
_refine_ls_restrained_S_all 1.091
_refine_ls_R_factor_all 0.0568
_refine_ls_R_factor_gt 0.0421
_refine_ls_shift/su_max 0.000
_refine_ls_shift/su_mean 0.000
_refine_ls_structure_factor_coef Fsqd
_refine_ls_weighting_details 'calc w=1/[\s^2^(Fo^2^)+(0.0816P)^2^+0.0194P] where P=(Fo^2^+2Fc^2^)/3'
_refine_ls_weighting_scheme calc
_refine_ls_wR_factor_gt 0.1094
_refine_ls_wR_factor_ref 0.1264
_reflns_number_gt 3045
_reflns_number_total 3606
_reflns_threshold_expression >2sigma(I)
_cod_data_source_file ol1007789_si_002.cif
_cod_data_source_block zgf70s
_cod_depositor_comments
;
The following automatic conversions were performed:

'_symmetry_cell_setting' value 'Monoclinic' changed to 'monoclinic'
according to /home/saulius/struct/CIF-dictionaries/cif_core.dic
dictionary named 'cif_core.dic' version 2.4.2 from 2011-04-26.

Automatic conversion script
Id: cif_fix_values 1715 2011-07-08 13:25:40Z adriana 
;
_cod_original_sg_symbol_H-M P2(1)
_cod_database_code 1502993

loop_
_symmetry_equiv_pos_as_xyz
'x, y, z'
'-x, y+1/2, -z'

loop_
_atom_site_label
_atom_site_type_symbol
_atom_site_fract_x
_atom_site_fract_y
_atom_site_fract_z
_atom_site_U_iso_or_equiv
_atom_site_adp_type
_atom_site_occupancy
_atom_site_symmetry_multiplicity
_atom_site_calc_flag
_atom_site_refinement_flags
_atom_site_disorder_assembly
_atom_site_disorder_group
O1 O 0.04075(14) 0.8607(3) 0.43109(9) 0.0206(3) Uani 0.823(3) 1 d PD A 1
H1 H -0.0280 0.8432 0.4590 0.031 Uiso 0.823(3) 1 calc PR A 1
C1 C 0.2908(3) 1.1006(7) 0.3890(2) 0.0307(6) Uani 0.823(3) 1 d PD A 1
H1A H 0.3307 1.2512 0.3799 0.046 Uiso 0.823(3) 1 calc PR A 1
H1B H 0.2013 1.0739 0.3427 0.046 Uiso 0.823(3) 1 calc PR A 1
H1C H 0.3643 0.9839 0.3841 0.046 Uiso 0.823(3) 1 calc PR A 1
C2 C 0.2534(2) 1.0893(4) 0.48285(14) 0.0234(4) Uani 0.823(3) 1 d PD A 1
H2 H 0.1811 1.2132 0.4868 0.028 Uiso 0.823(3) 1 calc PR A 1
C3 C 0.3890(2) 1.1281(5) 0.55765(15) 0.0326(5) Uani 0.823(3) 1 d PD A 1
H3A H 0.4636 1.0127 0.5535 0.049 Uiso 0.823(3) 1 calc PR A 1
H3B H 0.3613 1.1169 0.6167 0.049 Uiso 0.823(3) 1 calc PR A 1
H3C H 0.4293 1.2798 0.5509 0.049 Uiso 0.823(3) 1 calc PR A 1
O1A O 0.2025(7) 0.6448(11) 0.4605(5) 0.0225(15) Uani 0.177(3) 1 d PD A 2
H1O H 0.1298 0.5605 0.4618 0.034 Uiso 0.177(3) 1 calc PR A 2
C1A C 0.3272(18) 1.024(3) 0.3913(9) 0.035(3) Uani 0.177(3) 1 d PD A 2
H1A1 H 0.3349 0.8726 0.3657 0.052 Uiso 0.177(3) 1 calc PR A 2
H1A2 H 0.4157 1.1127 0.3882 0.052 Uiso 0.177(3) 1 calc PR A 2
H1A3 H 0.2400 1.1021 0.3567 0.052 Uiso 0.177(3) 1 calc PR A 2
C2A C 0.3132(9) 1.0018(14) 0.4904(5) 0.0162(15) Uani 0.177(3) 1 d PD A 2
H2A H 0.4033 0.9275 0.5268 0.019 Uiso 0.177(3) 1 calc PR A 2
C3A C 0.2912(12) 1.2348(16) 0.5296(8) 0.030(2) Uani 0.177(3) 1 d PD A 2
H3A1 H 0.1860 1.2593 0.5277 0.045 Uiso 0.177(3) 1 calc PR A 2
H3A2 H 0.3276 1.3527 0.4939 0.045 Uiso 0.177(3) 1 calc PR A 2
H3A3 H 0.3459 1.2423 0.5925 0.045 Uiso 0.177(3) 1 calc PR A 2
C4 C 0.17789(16) 0.8594(3) 0.49370(10) 0.0195(3) Uani 1 1 d D . .
H4 H 0.2403 0.7327 0.4781 0.023 Uiso 0.823(3) 1 calc PR A 1
H4A H 0.0871 0.9256 0.4548 0.023 Uiso 0.177(3) 1 d PR A 2
C5 C 0.15604(15) 0.8271(3) 0.58866(10) 0.0172(2) Uani 1 1 d . A .
C6 C 0.08774(14) 0.8367(3) 0.71648(10) 0.0162(2) Uani 1 1 d . A .
C7 C 0.21085(14) 0.7049(3) 0.72764(10) 0.0166(2) Uani 1 1 d . A .
C8 C 0.24780(15) 0.3398(3) 0.79729(10) 0.0199(3) Uani 1 1 d . . .
H8A H 0.2736 0.2646 0.7440 0.024 Uiso 1 1 calc R . .
H8B H 0.1399 0.3268 0.7923 0.024 Uiso 1 1 calc R . .
C9 C 0.32772(16) 0.2247(3) 0.88304(11) 0.0226(3) Uani 1 1 d . . .
H9A H 0.2963 0.2937 0.9358 0.027 Uiso 1 1 calc R . .
H9B H 0.3011 0.0614 0.8810 0.027 Uiso 1 1 calc R . .
C10 C 0.52346(16) 0.4822(3) 0.89779(11) 0.0254(3) Uani 1 1 d . . .
H10A H 0.6320 0.4963 0.9071 0.030 Uiso 1 1 calc R . .
H10B H 0.4920 0.5539 0.9500 0.030 Uiso 1 1 calc R . .
C11 C 0.45201(14) 0.6056(3) 0.81156(11) 0.0212(3) Uani 1 1 d . . .
H11A H 0.4798 0.7685 0.8160 0.025 Uiso 1 1 calc R . .
H11B H 0.4858 0.5389 0.7591 0.025 Uiso 1 1 calc R . .
C12 C -0.00634(15) 0.8942(3) 0.78053(10) 0.0178(3) Uani 1 1 d . . .
C13 C 0.01498(17) 0.7977(3) 0.86664(11) 0.0230(3) Uani 1 1 d . . .
H13 H 0.0937 0.6937 0.8857 0.028 Uiso 1 1 calc R . .
C14 C -0.07856(18) 0.8528(4) 0.92508(12) 0.0284(4) Uani 1 1 d . . .
H14 H -0.0626 0.7869 0.9838 0.034 Uiso 1 1 calc R . .
C15 C -0.19434(18) 1.0029(4) 0.89781(12) 0.0280(4) Uani 1 1 d . . .
H15 H -0.2586 1.0387 0.9373 0.034 Uiso 1 1 calc R . .
C16 C -0.21590(18) 1.1000(4) 0.81298(13) 0.0309(4) Uani 1 1 d . . .
H16 H -0.2950 1.2037 0.7944 0.037 Uiso 1 1 calc R . .
C17 C -0.12285(18) 1.0476(3) 0.75414(12) 0.0259(3) Uani 1 1 d . . .
H17 H -0.1386 1.1162 0.6960 0.031 Uiso 1 1 calc R . .
N1 N 0.05542(13) 0.9153(2) 0.62646(9) 0.0176(2) Uani 1 1 d . . .
N2 N 0.29052(12) 0.5817(2) 0.79937(9) 0.0170(2) Uani 1 1 d . . .
O2 O 0.25474(11) 0.6954(2) 0.64475(7) 0.0181(2) Uani 1 1 d . . .
O3 O 0.48374(12) 0.2471(2) 0.89351(8) 0.0247(3) Uani 1 1 d . . .

loop_
_atom_site_aniso_label
_atom_site_aniso_U_11
_atom_site_aniso_U_22
_atom_site_aniso_U_33
_atom_site_aniso_U_23
_atom_site_aniso_U_13
_atom_site_aniso_U_12
O1 0.0215(6) 0.0203(7) 0.0195(6) -0.0005(5) 0.0035(5) -0.0033(5)
C1 0.0244(13) 0.0442(19) 0.0249(11) 0.0086(12) 0.0080(9) -0.0046(11)
C2 0.0213(8) 0.0258(10) 0.0247(9) 0.0017(8) 0.0082(7) -0.0048(9)
C3 0.0248(9) 0.0443(14) 0.0299(10) -0.0014(10) 0.0079(7) -0.0109(9)
O1A 0.022(3) 0.020(3) 0.025(3) -0.003(3) 0.005(2) -0.006(2)
C1A 0.031(7) 0.054(11) 0.022(5) 0.005(6) 0.012(5) 0.004(6)
C2A 0.012(3) 0.019(4) 0.021(4) 0.003(3) 0.011(3) 0.006(3)
C3A 0.038(5) 0.020(4) 0.039(5) 0.000(4) 0.027(4) -0.002(4)
C4 0.0198(6) 0.0212(7) 0.0187(6) -0.0007(5) 0.0068(5) 0.0011(5)
C5 0.0163(5) 0.0166(6) 0.0196(6) -0.0001(5) 0.0058(4) 0.0012(5)
C6 0.0148(5) 0.0155(6) 0.0192(6) 0.0016(5) 0.0060(4) 0.0007(4)
C7 0.0151(5) 0.0162(6) 0.0193(6) -0.0008(5) 0.0056(4) 0.0001(5)
C8 0.0193(6) 0.0180(6) 0.0216(6) 0.0018(6) 0.0024(5) 0.0006(5)
C9 0.0203(6) 0.0257(8) 0.0227(7) 0.0056(6) 0.0064(5) 0.0046(6)
C10 0.0163(6) 0.0346(9) 0.0238(7) -0.0033(7) 0.0010(5) 0.0030(6)
C11 0.0133(5) 0.0243(7) 0.0257(7) -0.0009(6) 0.0036(5) -0.0001(5)
C12 0.0153(5) 0.0177(6) 0.0220(6) 0.0004(5) 0.0076(5) 0.0012(5)
C13 0.0211(6) 0.0267(8) 0.0233(7) 0.0044(6) 0.0095(5) 0.0067(6)
C14 0.0277(7) 0.0355(10) 0.0258(7) 0.0062(7) 0.0146(6) 0.0083(7)
C15 0.0234(6) 0.0351(10) 0.0295(8) 0.0029(7) 0.0149(6) 0.0071(6)
C16 0.0259(7) 0.0388(10) 0.0316(8) 0.0064(8) 0.0141(6) 0.0150(7)
C17 0.0246(7) 0.0303(9) 0.0253(7) 0.0060(7) 0.0110(6) 0.0115(6)
N1 0.0174(5) 0.0176(6) 0.0190(5) 0.0017(5) 0.0064(4) 0.0023(4)
N2 0.0125(4) 0.0179(6) 0.0203(5) -0.0006(5) 0.0031(4) 0.0015(4)
O2 0.0167(4) 0.0194(5) 0.0194(5) 0.0006(4) 0.0067(3) 0.0028(4)
O3 0.0179(4) 0.0311(7) 0.0257(6) 0.0043(5) 0.0060(4) 0.0085(4)

loop_
_atom_type_symbol
_atom_type_description
_atom_type_scat_dispersion_real
_atom_type_scat_dispersion_imag
_atom_type_scat_source
C C 0.0033 0.0000 'International Tables Vol C Tables 4.2.6.8 and 6.1.1.4'
H H 0.0000 0.0000 'International Tables Vol C Tables 4.2.6.8 and 6.1.1.4'
N N 0.0061 0.0000 'International Tables Vol C Tables 4.2.6.8 and 6.1.1.4'
O O 0.0106 0.0000 'International Tables Vol C Tables 4.2.6.8 and 6.1.1.4'

loop_
_geom_angle_atom_site_label_1
_geom_angle_atom_site_label_2
_geom_angle_atom_site_label_3
_geom_angle
C4 O1 H1 109.5
C4 O1 H4A 37.9
H1 O1 H4A 106.9
C3 C2 C1 111.77(19)
C3 C2 C4 112.01(18)
C1 C2 C4 109.3(2)
C3 C2 H2 107.9
C1 C2 H2 107.9
C4 C2 H2 107.9
C4 O1A H1O 109.5
C2A C1A H1A1 109.5
C2A C1A H1A2 109.5
H1A1 C1A H1A2 109.5
C2A C1A H1A3 109.5
H1A1 C1A H1A3 109.5
H1A2 C1A H1A3 109.5
C4 C2A C3A 107.8(6)
C4 C2A C1A 108.5(9)
C3A C2A C1A 110.3(10)
C4 C2A H2A 110.1
C3A C2A H2A 110.1
C1A C2A H2A 110.1
C2A C3A H3A1 109.5
C2A C3A H3A2 109.5
H3A1 C3A H3A2 109.5
C2A C3A H3A3 109.5
H3A1 C3A H3A3 109.5
H3A2 C3A H3A3 109.5
O1A C4 O1 87.5(3)
O1A C4 C5 107.1(3)
O1 C4 C5 110.97(12)
O1A C4 C2A 106.8(4)
O1 C4 C2A 127.4(4)
C5 C4 C2A 112.1(3)
O1A C4 C2 129.9(3)
O1 C4 C2 106.71(14)
C5 C4 C2 111.42(14)
C2A C4 C2 28.2(3)
O1A C4 H4 25.3
O1 C4 H4 109.2
C5 C4 H4 109.2
C2A C4 H4 83.2
C2 C4 H4 109.2
O1A C4 H4A 108.7
O1 C4 H4A 22.7
C5 C4 H4A 110.3
C2A C4 H4A 111.5
C2 C4 H4A 86.7
H4 C4 H4A 127.5
N1 C5 O2 114.03(13)
N1 C5 C4 128.39(14)
O2 C5 C4 117.55(12)
C7 C6 N1 108.16(12)
C7 C6 C12 130.25(14)
N1 C6 C12 121.57(12)
C6 C7 N2 133.90(13)
C6 C7 O2 107.73(12)
N2 C7 O2 118.33(12)
N2 C8 C9 109.36(13)
N2 C8 H8A 109.8
C9 C8 H8A 109.8
N2 C8 H8B 109.8
C9 C8 H8B 109.8
H8A C8 H8B 108.3
O3 C9 C8 111.03(12)
O3 C9 H9A 109.4
C8 C9 H9A 109.4
O3 C9 H9B 109.4
C8 C9 H9B 109.4
H9A C9 H9B 108.0
O3 C10 C11 111.15(14)
O3 C10 H10A 109.4
C11 C10 H10A 109.4
O3 C10 H10B 109.4
C11 C10 H10B 109.4
H10A C10 H10B 108.0
N2 C11 C10 108.22(13)
N2 C11 H11A 110.1
C10 C11 H11A 110.1
N2 C11 H11B 110.1
C10 C11 H11B 110.1
H11A C11 H11B 108.4
C13 C12 C17 118.64(13)
C13 C12 C6 122.11(13)
C17 C12 C6 119.25(14)
C12 C13 C14 120.54(15)
C12 C13 H13 119.7
C14 C13 H13 119.7
C15 C14 C13 120.25(16)
C15 C14 H14 119.9
C13 C14 H14 119.9
C16 C15 C14 119.64(14)
C16 C15 H15 120.2
C14 C15 H15 120.2
C15 C16 C17 120.72(15)
C15 C16 H16 119.6
C17 C16 H16 119.6
C16 C17 C12 120.21(15)
C16 C17 H17 119.9
C12 C17 H17 119.9
C5 N1 C6 105.37(12)
C7 N2 C8 112.99(12)
C7 N2 C11 114.28(12)
C8 N2 C11 110.79(12)
C5 O2 C7 104.70(11)
C10 O3 C9 109.88(12)

loop_
_geom_bond_atom_site_label_1
_geom_bond_atom_site_label_2
_geom_bond_distance
O1 C4 1.4185(19)
O1 H1 0.8400
O1 H4A 0.6280
C1 C2 1.529(3)
C1 H1A 0.9800
C1 H1B 0.9800
C1 H1C 0.9800
C2 C3 1.523(3)
C2 C4 1.546(3)
C2 H2 1.0000
C3 H3A 0.9800
C3 H3B 0.9800
C3 H3C 0.9800
O1A C4 1.394(7)
O1A H1O 0.8400
C1A C2A 1.535(13)
C1A H1A1 0.9800
C1A H1A2 0.9800
C1A H1A3 0.9800
C2A C4 1.517(7)
C2A C3A 1.522(11)
C2A H2A 1.0000
C3A H3A1 0.9800
C3A H3A2 0.9800
C3A H3A3 0.9800
C4 C5 1.501(2)
C4 H4 1.0000
C4 H4A 1.0000
C5 N1 1.2979(18)
C5 O2 1.3537(18)
C6 C7 1.3607(19)
C6 N1 1.4079(19)
C6 C12 1.4694(19)
C7 N2 1.3824(19)
C7 O2 1.3951(17)
C8 N2 1.475(2)
C8 C9 1.512(2)
C8 H8A 0.9900
C8 H8B 0.9900
C9 O3 1.4279(18)
C9 H9A 0.9900
C9 H9B 0.9900
C10 O3 1.428(2)
C10 C11 1.518(2)
C10 H10A 0.9900
C10 H10B 0.9900
C11 N2 1.4765(17)
C11 H11A 0.9900
C11 H11B 0.9900
C12 C13 1.395(2)
C12 C17 1.400(2)
C13 C14 1.397(2)
C13 H13 0.9500
C14 C15 1.384(2)
C14 H14 0.9500
C15 C16 1.379(3)
C15 H15 0.9500
C16 C17 1.395(2)
C16 H16 0.9500
C17 H17 0.9500
